data_4126338
loop_
_publ_author_name
'Chen, Wen-Ching'
'Shih, Wei-Chih'
'Jurca, Titel'
'Zhao, Lili'
'Andrada, Diego M.'
'Peng, Chun-Jung'
'Chang, Chun-Chi'
'Liu, Shu-Kai'
'Wang, Yi-Ping'
'Wen, Yuh-Sheng'
'Yap, Glenn P. A.'
'Hsu, Chao-Ping'
'Frenking, Gernot'
'Ong, Tiow-Gan'

_publ_section_title
;
 Carbodicarbenes: Unexpected \p-Accepting Ability during Re-activity with
 Small Molecules.
;
_journal_name_full 'Journal of the American Chemical Society'
_journal_paper_doi 10.1021/jacs.7b08031
_journal_year 2017
_chemical_absolute_configuration unk
_chemical_formula_moiety 'C31 H43 B N4'
_chemical_formula_sum 'C31 H43 B N4'
_chemical_formula_weight 482.54
_space_group_crystal_system tetragonal
_space_group_IT_number 76
_space_group_name_Hall 'P 4w'
_space_group_name_H-M_alt 'P 41'
_symmetry_Int_Tables_number 76
_symmetry_space_group_name_Hall 'P 4w'
_symmetry_space_group_name_H-M 'P 41'
_audit_creation_date 2015-10-07
_audit_creation_method
;
Olex2 1.2
(compiled 2015.09.30 svn.r3233 for OlexSys, GUI svn.r5103)
;
_cell_angle_alpha 90
_cell_angle_beta 90
_cell_angle_gamma 90
_cell_formula_units_Z 4
_cell_length_a 15.8086(4)
_cell_length_b 15.8086(4)
_cell_length_c 11.7043(3)
_cell_measurement_reflns_used 9851
_cell_measurement_temperature 100.15
_cell_measurement_theta_max 23.68
_cell_measurement_theta_min 2.52
_cell_volume 2925.04(13)
_computing_molecular_graphics 'Olex2 (Dolomanov et al., 2009)'
_computing_publication_material 'Olex2 (Dolomanov et al., 2009)'
_computing_structure_refinement 'olex2.refine (Bourhis et al., 2015)'
_computing_structure_solution 'olex2.solve (Bourhis et al., 2015)'
_diffrn_ambient_temperature 100.15
_diffrn_measured_fraction_theta_full 0.9991
_diffrn_measured_fraction_theta_max 0.9992
_diffrn_measurement_device_type 'Bruker APEX-II CCD'
_diffrn_measurement_method '\f and \w scans'
_diffrn_radiation_type 'Mo K\a'
_diffrn_radiation_wavelength 0.71073
_diffrn_reflns_av_R_equivalents 0.0531
_diffrn_reflns_av_unetI/netI 0.0234
_diffrn_reflns_limit_h_max 13
_diffrn_reflns_limit_h_min -20
_diffrn_reflns_limit_k_max 20
_diffrn_reflns_limit_k_min -20
_diffrn_reflns_limit_l_max 15
_diffrn_reflns_limit_l_min -15
_diffrn_reflns_number 70404
_diffrn_reflns_theta_full 26.0000
_diffrn_reflns_theta_max 27.10
_diffrn_reflns_theta_min 1.29
_diffrn_standards_number 0
_exptl_absorpt_coefficient_mu 0.064
_exptl_absorpt_correction_T_max 0.9705
_exptl_absorpt_correction_T_min 0.9107
_exptl_absorpt_correction_type multi-scan
_exptl_absorpt_process_details
;
SADABS-2014/5 (Bruker,2014) was used for absorption correction.
wR2(int) was 0.0730 before and 0.0592 after correction.
The Ratio of minimum to maximum transmission is 0.9384.
The \l/2 correction factor is Not present.
;
_exptl_crystal_colour colourless
_exptl_crystal_colour_primary colourless
_exptl_crystal_density_diffrn 1.0956
_exptl_crystal_description prism
_exptl_crystal_F_000 1048.3408
_exptl_crystal_recrystallization_method 'Dissolved in diethyl ether and recrystallized at -15 oC.'
_exptl_crystal_size_max 0.58
_exptl_crystal_size_mid 0.54
_exptl_crystal_size_min 0.48
_refine_diff_density_max 0.1817
_refine_diff_density_min -0.1323
_refine_diff_density_rms 0.0298
_refine_ls_d_res_high 0.7801
_refine_ls_d_res_low 15.8086
_refine_ls_goodness_of_fit_ref 1.0468
_refine_ls_hydrogen_treatment mixed
_refine_ls_matrix_type full
_refine_ls_number_constraints 68
_refine_ls_number_parameters 330
_refine_ls_number_reflns 6457
_refine_ls_number_restraints 0
_refine_ls_restrained_S_all 1.0468
_refine_ls_R_factor_all 0.0374
_refine_ls_R_factor_gt 0.0328
_refine_ls_shift/su_max 0.0000
_refine_ls_shift/su_mean 0.0000
_refine_ls_structure_factor_coef Fsqd
_refine_ls_weighting_details 'w=1/[\s^2^(Fo^2^)+(0.0414P)^2^+0.3960P] where P=(Fo^2^+2Fc^2^)/3'
_refine_ls_weighting_scheme calc
_refine_ls_wR_factor_gt 0.0793
_refine_ls_wR_factor_ref 0.0833
_reflns_Friedel_coverage 1.000
_reflns_limit_h_max 20
_reflns_limit_h_min -20
_reflns_limit_k_max 20
_reflns_limit_k_min -20
_reflns_limit_l_max 14
_reflns_limit_l_min -14
_reflns_number_gt 5985
_reflns_number_total 6457
_reflns_threshold_expression I>=2u(I)
_cod_data_source_file ja7b08031_si_003.cif
_cod_data_source_block i15863
_cod_original_sg_symbol_Hall ' P 4w'
_cod_database_code 4126338
_olex2_refinement_description
;
1. Fixed Uiso
 At 1.2 times of:
  All C(H) groups, All C(H,H) groups
 At 1.5 times of:
  All C(H,H,H) groups
2.a Ternary CH refined with riding coordinates:
 C2(H2), C12(H12), C21(H21), C24(H24), C28(H28)
2.b Secondary CH2 refined with riding coordinates:
 C25(H25a,H25b), C26(H26a,H26b), C27(H27a,H27b), C29(H29a,H29b), C30(H30a,
 H30b), C31(H31a,H31b)
2.c Aromatic/amide H refined with riding coordinates:
 C5(H5), C6(H6), C7(H7), C8(H8), C16(H16), C17(H17), C18(H18), C19(H19)
2.d Idealised Me refined as rotating group:
 C3(H3a,H3b,H3c), C10(H10a,H10b,H10c), C13(H13a,H13b,H13c), C14(H14a,H14b,
 H14c), C22(H22a,H22b,H22c), C23(H23a,H23b,H23c)
;
_olex2_submission_special_instructions 'No special instructions were received'

loop_
_space_group_symop_id
_space_group_symop_operation_xyz
1 x,y,z
2 -y,x,z+1/4
3 y,-x,z+3/4
4 -x,-y,z+1/2

loop_
_atom_site_label
_atom_site_type_symbol
_atom_site_fract_x
_atom_site_fract_y
_atom_site_fract_z
_atom_site_U_iso_or_equiv
_atom_site_adp_type
_atom_site_occupancy
_atom_site_refinement_flags_posn
N1 N 0.20987(7) 0.31175(7) 0.41161(9) 0.0282(2) Uani 1.000000 .
N2 N 0.20499(7) 0.44131(7) 0.50323(10) 0.0321(3) Uani 1.000000 .
N3 N -0.00451(7) 0.41126(7) 0.58040(9) 0.0251(2) Uani 1.000000 .
N4 N 0.00327(6) 0.30646(6) 0.45995(9) 0.0228(2) Uani 1.000000 .
C1 C 0.12623(8) 0.32191(8) 0.59583(11) 0.0247(2) Uani 1.000000 .
C2 C 0.20249(8) 0.34856(8) 0.52774(11) 0.0276(3) Uani 1.000000 .
H2 H 0.25439(8) 0.33325(8) 0.57199(11) 0.0331(3) Uiso 1.000000 R
C3 C 0.24725(9) 0.22760(9) 0.40890(14) 0.0371(3) Uani 1.000000 .
H3a H 0.30858(13) 0.23204(11) 0.4196(10) 0.0557(5) Uiso 1.000000 GR
H3b H 0.2230(5) 0.1931(2) 0.4703(6) 0.0557(5) Uiso 1.000000 GR
H3c H 0.2354(6) 0.2010(3) 0.3350(4) 0.0557(5) Uiso 1.000000 GR
C4 C 0.24462(8) 0.37327(9) 0.34126(12) 0.0296(3) Uani 1.000000 .
C5 C 0.27527(10) 0.36558(11) 0.23121(13) 0.0396(3) Uani 1.000000 .
H5 H 0.27543(10) 0.31255(11) 0.19304(13) 0.0475(4) Uiso 1.000000 R
C6 C 0.30603(11) 0.43852(13) 0.17793(14) 0.0517(4) Uani 1.000000 .
H6 H 0.32811(11) 0.43471(13) 0.10262(14) 0.0620(5) Uiso 1.000000 R
C7 C 0.30500(11) 0.51530(12) 0.23200(16) 0.0504(4) Uani 1.000000 .
H7 H 0.32595(11) 0.56389(12) 0.19352(16) 0.0605(5) Uiso 1.000000 R
C8 C 0.27351(9) 0.52312(10) 0.34314(15) 0.0415(4) Uani 1.000000 .
H8 H 0.27315(9) 0.57627(10) 0.38099(15) 0.0499(4) Uiso 1.000000 R
C9 C 0.24291(8) 0.45127(9) 0.39641(12) 0.0306(3) Uani 1.000000 .
C10 C 0.23951(11) 0.49146(11) 0.59638(14) 0.0482(4) Uani 1.000000 .
H10a H 0.2285(7) 0.55154(13) 0.5820(6) 0.0723(6) Uiso 1.000000 GR
H10b H 0.2126(6) 0.4746(6) 0.6683(2) 0.0723(6) Uiso 1.000000 GR
H10c H 0.30065(17) 0.4820(6) 0.6016(7) 0.0723(6) Uiso 1.000000 GR
C11 C 0.04493(8) 0.34557(8) 0.54692(10) 0.0233(2) Uani 1.000000 .
C12 C 0.01868(9) 0.47320(8) 0.66962(11) 0.0311(3) Uani 1.000000 .
H12 H 0.07332(9) 0.45425(8) 0.70425(11) 0.0374(3) Uiso 1.000000 R
C13 C 0.03383(11) 0.55951(9) 0.61503(13) 0.0388(3) Uani 1.000000 .
H13a H -0.02027(14) 0.5834(4) 0.5899(9) 0.0582(5) Uiso 1.000000 GR
H13b H 0.0600(7) 0.5974(2) 0.6711(3) 0.0582(5) Uiso 1.000000 GR
H13c H 0.0715(6) 0.55315(13) 0.5491(6) 0.0582(5) Uiso 1.000000 GR
C14 C -0.04683(10) 0.47572(10) 0.76411(12) 0.0395(3) Uani 1.000000 .
H14a H -0.0593(5) 0.41796(11) 0.7894(7) 0.0592(5) Uiso 1.000000 GR
H14b H -0.0249(3) 0.5087(6) 0.8285(4) 0.0592(5) Uiso 1.000000 GR
H14c H -0.0987(3) 0.5022(7) 0.7354(3) 0.0592(5) Uiso 1.000000 GR
C15 C -0.07710(8) 0.41481(8) 0.51363(11) 0.0249(2) Uani 1.000000 .
C16 C -0.14473(9) 0.47136(9) 0.51174(12) 0.0319(3) Uani 1.000000 .
H16 H -0.14791(9) 0.51723(9) 0.56401(12) 0.0383(3) Uiso 1.000000 R
C17 C -0.20667(9) 0.45811(9) 0.43120(12) 0.0317(3) Uani 1.000000 .
H17 H -0.25332(9) 0.49589(9) 0.42739(12) 0.0381(3) Uiso 1.000000 R
C18 C -0.20250(8) 0.39041(8) 0.35498(11) 0.0275(3) Uani 1.000000 .
H18 H -0.24640(8) 0.38311(8) 0.30043(11) 0.0330(3) Uiso 1.000000 R
C19 C -0.13598(8) 0.33370(8) 0.35699(10) 0.0242(2) Uani 1.000000 .
H19 H -0.13371(8) 0.28711(8) 0.30581(10) 0.0290(3) Uiso 1.000000 R
C20 C -0.07234(7) 0.34773(7) 0.43727(10) 0.0220(2) Uani 1.000000 .
C21 C 0.03153(8) 0.22666(8) 0.40644(11) 0.0259(3) Uani 1.000000 .
H21 H 0.08693(8) 0.21115(8) 0.44196(11) 0.0311(3) Uiso 1.000000 R
C22 C -0.03067(9) 0.15539(8) 0.43308(13) 0.0325(3) Uani 1.000000 .
H22a H -0.0843(3) 0.1660(4) 0.3935(7) 0.0488(4) Uiso 1.000000 GR
H22b H -0.0070(3) 0.10140(12) 0.4072(8) 0.0488(4) Uiso 1.000000 GR
H22c H -0.0407(5) 0.1530(4) 0.51565(16) 0.0488(4) Uiso 1.000000 GR
C23 C 0.04691(9) 0.23869(9) 0.27899(12) 0.0310(3) Uani 1.000000 .
H23a H 0.0881(5) 0.2842(4) 0.26739(12) 0.0464(4) Uiso 1.000000 GR
H23b H 0.0689(6) 0.1860(2) 0.2463(2) 0.0464(4) Uiso 1.000000 GR
H23c H -0.00641(15) 0.2536(6) 0.24131(18) 0.0464(4) Uiso 1.000000 GR
C24 C 0.21540(9) 0.24310(9) 0.76450(12) 0.0325(3) Uani 1.000000 .
H24 H 0.26493(9) 0.25954(9) 0.71622(12) 0.0390(4) Uiso 1.000000 R
C25 C 0.22359(10) 0.28671(10) 0.88189(13) 0.0383(3) Uani 1.000000 .
H25a H 0.27403(10) 0.26367(10) 0.92120(13) 0.0459(4) Uiso 1.000000 R
H25b H 0.23352(10) 0.34784(10) 0.86931(13) 0.0459(4) Uiso 1.000000 R
C26 C 0.14798(10) 0.27671(10) 0.96001(13) 0.0392(3) Uani 1.000000 .
H26a H 0.14861(10) 0.21896(10) 0.99271(13) 0.0471(4) Uiso 1.000000 R
H26b H 0.15336(10) 0.31726(10) 1.02406(13) 0.0471(4) Uiso 1.000000 R
C27 C 0.06284(9) 0.29120(9) 0.90066(12) 0.0337(3) Uani 1.000000 .
H27a H 0.01744(9) 0.26990(9) 0.95131(12) 0.0404(4) Uiso 1.000000 R
H27b H 0.05432(9) 0.35289(9) 0.89175(12) 0.0404(4) Uiso 1.000000 R
C28 C 0.05254(8) 0.24903(8) 0.78184(11) 0.0288(3) Uani 1.000000 .
H28 H -0.00057(8) 0.27060(8) 0.74572(11) 0.0345(3) Uiso 1.000000 R
C29 C 0.04879(10) 0.15151(9) 0.78566(12) 0.0347(3) Uani 1.000000 .
H29a H 0.00276(10) 0.13441(9) 0.83814(12) 0.0416(4) Uiso 1.000000 R
H29b H 0.03413(10) 0.13042(9) 0.70852(12) 0.0416(4) Uiso 1.000000 R
C30 C 0.13071(10) 0.10882(9) 0.82423(14) 0.0401(3) Uani 1.000000 .
H30a H 0.13509(10) 0.11359(9) 0.90836(14) 0.0481(4) Uiso 1.000000 R
H30b H 0.12750(10) 0.04790(9) 0.80515(14) 0.0481(4) Uiso 1.000000 R
C31 C 0.21103(10) 0.14551(9) 0.77085(14) 0.0388(3) Uani 1.000000 .
H31a H 0.21660(10) 0.12273(9) 0.69242(14) 0.0466(4) Uiso 1.000000 R
H31b H 0.26026(10) 0.12516(9) 0.81532(14) 0.0466(4) Uiso 1.000000 R
B1 B 0.13091(9) 0.27644(9) 0.70472(13) 0.0264(3) Uani 1.000000 .

loop_
_atom_site_aniso_label
_atom_site_aniso_U_11
_atom_site_aniso_U_22
_atom_site_aniso_U_33
_atom_site_aniso_U_12
_atom_site_aniso_U_13
_atom_site_aniso_U_23
N1 0.0257(5) 0.0316(6) 0.0272(6) 0.0034(4) 0.0024(5) -0.0019(5)
N2 0.0357(6) 0.0316(6) 0.0289(6) -0.0058(5) 0.0065(5) -0.0050(5)
N3 0.0278(5) 0.0254(5) 0.0223(5) 0.0020(4) -0.0037(4) -0.0019(4)
N4 0.0229(5) 0.0243(5) 0.0213(5) -0.0009(4) -0.0001(4) -0.0002(4)
C1 0.0238(6) 0.0277(6) 0.0224(6) 0.0009(5) -0.0011(5) -0.0015(5)
C2 0.0260(6) 0.0328(7) 0.0239(6) 0.0005(5) -0.0013(5) -0.0012(5)
C3 0.0295(7) 0.0343(7) 0.0476(9) 0.0055(6) 0.0017(6) -0.0057(7)
C4 0.0206(6) 0.0396(7) 0.0285(7) 0.0068(5) -0.0001(5) 0.0012(6)
C5 0.0368(8) 0.0524(9) 0.0295(7) 0.0110(7) 0.0031(6) -0.0013(7)
C6 0.0481(9) 0.0713(12) 0.0356(9) 0.0174(8) 0.0143(7) 0.0131(8)
C7 0.0468(9) 0.0519(10) 0.0525(10) 0.0089(8) 0.0162(8) 0.0222(8)
C8 0.0383(8) 0.0372(8) 0.0491(9) 0.0020(6) 0.0105(7) 0.0067(7)
C9 0.0264(6) 0.0345(7) 0.0310(7) 0.0036(5) 0.0022(5) 0.0012(6)
C10 0.0520(9) 0.0512(9) 0.0412(9) -0.0182(8) 0.0088(8) -0.0187(8)
C11 0.0275(6) 0.0242(6) 0.0184(6) -0.0014(5) 0.0006(5) 0.0018(5)
C12 0.0385(7) 0.0292(7) 0.0257(7) 0.0053(5) -0.0080(6) -0.0071(5)
C13 0.0527(9) 0.0287(7) 0.0350(8) 0.0016(6) -0.0143(7) -0.0046(6)
C14 0.0452(8) 0.0463(9) 0.0268(7) 0.0152(7) -0.0031(6) -0.0077(6)
C15 0.0276(6) 0.0256(6) 0.0214(6) 0.0001(5) -0.0023(5) 0.0005(5)
C16 0.0345(7) 0.0293(6) 0.0319(7) 0.0061(5) -0.0032(6) -0.0038(6)
C17 0.0318(7) 0.0301(6) 0.0332(7) 0.0073(5) -0.0036(6) 0.0017(6)
C18 0.0262(6) 0.0324(6) 0.0239(6) -0.0033(5) -0.0023(5) 0.0042(5)
C19 0.0257(6) 0.0256(6) 0.0212(6) -0.0042(4) 0.0006(5) 0.0003(5)
C20 0.0225(6) 0.0230(6) 0.0206(6) -0.0013(4) 0.0024(5) 0.0036(5)
C21 0.0256(6) 0.0244(6) 0.0278(6) 0.0010(5) -0.0010(5) -0.0033(5)
C22 0.0353(7) 0.0250(6) 0.0372(7) -0.0032(5) -0.0033(6) -0.0007(6)
C23 0.0312(7) 0.0351(7) 0.0266(7) 0.0030(5) 0.0008(5) -0.0083(6)
C24 0.0283(6) 0.0381(7) 0.0310(7) 0.0061(6) -0.0017(6) 0.0047(6)
C25 0.0351(7) 0.0435(8) 0.0362(8) 0.0029(6) -0.0126(6) 0.0034(6)
C26 0.0473(9) 0.0410(8) 0.0292(7) 0.0023(7) -0.0079(7) -0.0003(6)
C27 0.0371(7) 0.0372(7) 0.0268(7) 0.0039(6) 0.0023(6) 0.0016(6)
C28 0.0292(6) 0.0319(7) 0.0252(6) 0.0030(5) -0.0013(5) 0.0026(5)
C29 0.0417(8) 0.0337(7) 0.0287(7) -0.0040(6) -0.0005(6) 0.0034(6)
C30 0.0545(9) 0.0309(7) 0.0349(8) 0.0061(6) -0.0023(7) 0.0041(6)
C31 0.0425(8) 0.0377(8) 0.0362(8) 0.0150(6) -0.0036(7) 0.0022(6)
B1 0.0272(7) 0.0266(7) 0.0253(7) 0.0043(5) -0.0031(6) -0.0011(6)

loop_
_atom_type_symbol
_atom_type_scat_dispersion_real
_atom_type_scat_dispersion_imag
_atom_type_scat_Cromer_Mann_a1
_atom_type_scat_Cromer_Mann_a2
_atom_type_scat_Cromer_Mann_a3
_atom_type_scat_Cromer_Mann_a4
_atom_type_scat_Cromer_Mann_b1
_atom_type_scat_Cromer_Mann_b2
_atom_type_scat_Cromer_Mann_b3
_atom_type_scat_Cromer_Mann_b4
_atom_type_scat_Cromer_Mann_c
_atom_type_scat_source
_atom_type_scat_dispersion_source
H 0.00000 0.00000 0.49300 0.32291 0.14019 0.04081 10.51090 26.12570 3.14236 57.79970 0.0030380000826 'International Tables Volume C Table 6.1.1.4 (pp. 500-502)' 'Henke, Gullikson and Davis, At. Data and Nucl. Data Tables, 1993, 54, 2'
C 0.00347 0.00161 2.31000 1.02000 1.58860 0.86500 20.84390 10.20750 0.56870 51.65120 0.215599998832 'International Tables Volume C Table 6.1.1.4 (pp. 500-502)' 'Henke, Gullikson and Davis, At. Data and Nucl. Data Tables, 1993, 54, 2'
B 0.00141 0.00067 2.05450 1.33260 1.09790 0.70680 23.21850 1.02100 60.34980 0.14030 -0.193200007081 'International Tables Volume C Table 6.1.1.4 (pp. 500-502)' 'Henke, Gullikson and Davis, At. Data and Nucl. Data Tables, 1993, 54, 2'
N 0.00653 0.00323 12.21260 3.13220 2.01250 1.16630 0.00570 9.89330 28.99750 0.58260 -11.5290002823 'International Tables Volume C Table 6.1.1.4 (pp. 500-502)' 'Henke, Gullikson and Davis, At. Data and Nucl. Data Tables, 1993, 54, 2'

loop_
_geom_angle_atom_site_label_1
_geom_angle_atom_site_label_2
_geom_angle_atom_site_label_3
_geom_angle
C3 N1 C2 114.23(11)
C4 N1 C2 107.46(10)
C4 N1 C3 117.82(11)
C9 N2 C2 107.10(11)
C10 N2 C2 113.63(13)
C10 N2 C9 116.68(12)
C12 N3 C11 124.61(11)
C15 N3 C11 110.13(10)
C15 N3 C12 125.14(10)
C20 N4 C11 110.27(10)
C21 N4 C11 123.96(10)
C21 N4 C20 125.51(10)
C11 C1 C2 115.27(11)
B1 C1 C2 123.87(11)
B1 C1 C11 120.85(11)
N2 C2 N1 101.94(10)
C1 C2 N1 116.00(10)
C1 C2 N2 113.42(11)
H2 C2 N1 108.37(7)
H2 C2 N2 108.37(7)
H2 C2 C1 108.37(7)
H3a C3 N1 109.5
H3b C3 N1 109.5
H3b C3 H3a 109.5
H3c C3 N1 109.5
H3c C3 H3a 109.5
H3c C3 H3b 109.5
C5 C4 N1 129.08(13)
C9 C4 N1 109.75(12)
C9 C4 C5 121.13(14)
H5 C5 C4 121.14(9)
C6 C5 C4 117.73(15)
C6 C5 H5 121.14(10)
H6 C6 C5 119.30(10)
C7 C6 C5 121.39(15)
C7 C6 H6 119.30(10)
H7 C7 C6 119.58(10)
C8 C7 C6 120.84(16)
C8 C7 H7 119.58(10)
H8 C8 C7 120.94(10)
C9 C8 C7 118.12(16)
C9 C8 H8 120.94(9)
C4 C9 N2 108.89(12)
C8 C9 N2 130.30(13)
C8 C9 C4 120.77(14)
H10a C10 N2 109.5
H10b C10 N2 109.5
H10b C10 H10a 109.5
H10c C10 N2 109.5
H10c C10 H10a 109.5
H10c C10 H10b 109.5
N4 C11 N3 106.55(10)
C1 C11 N3 126.26(11)
C1 C11 N4 127.20(11)
H12 C12 N3 107.59(7)
C13 C12 N3 109.62(11)
C13 C12 H12 107.59(8)
C14 C12 N3 111.31(12)
C14 C12 H12 107.59(7)
C14 C12 C13 112.91(12)
H13a C13 C12 109.5
H13b C13 C12 109.5
H13b C13 H13a 109.5
H13c C13 C12 109.5
H13c C13 H13a 109.5
H13c C13 H13b 109.5
H14a C14 C12 109.5
H14b C14 C12 109.5
H14b C14 H14a 109.5
H14c C14 C12 109.5
H14c C14 H14a 109.5
H14c C14 H14b 109.5
C16 C15 N3 131.94(12)
C20 C15 N3 106.63(10)
C20 C15 C16 121.41(12)
H16 C16 C15 121.33(8)
C17 C16 C15 117.34(13)
C17 C16 H16 121.33(8)
H17 C17 C16 119.28(8)
C18 C17 C16 121.44(12)
C18 C17 H17 119.28(8)
H18 C18 C17 119.24(8)
C19 C18 C17 121.52(12)
C19 C18 H18 119.24(7)
H19 C19 C18 121.39(7)
C20 C19 C18 117.21(11)
C20 C19 H19 121.39(7)
C15 C20 N4 106.42(10)
C19 C20 N4 132.52(11)
C19 C20 C15 121.06(11)
H21 C21 N4 107.34(6)
C22 C21 N4 110.40(11)
C22 C21 H21 107.34(7)
C23 C21 N4 110.90(11)
C23 C21 H21 107.34(7)
C23 C21 C22 113.24(11)
H22a C22 C21 109.5
H22b C22 C21 109.5
H22b C22 H22a 109.5
H22c C22 C21 109.5
H22c C22 H22a 109.5
H22c C22 H22b 109.5
H23a C23 C21 109.5
H23b C23 C21 109.5
H23b C23 H23a 109.5
H23c C23 C21 109.5
H23c C23 H23a 109.5
H23c C23 H23b 109.5
C25 C24 H24 108.75(8)
C31 C24 H24 108.75(8)
C31 C24 C25 114.01(12)
B1 C24 H24 108.75(8)
B1 C24 C25 108.23(11)
B1 C24 C31 108.24(11)
H25a C25 C24 108.48(7)
H25b C25 C24 108.48(8)
H25b C25 H25a 107.5
C26 C25 C24 115.16(12)
C26 C25 H25a 108.48(8)
C26 C25 H25b 108.48(9)
H26a C26 C25 108.79(8)
H26b C26 C25 108.79(8)
H26b C26 H26a 107.7
C27 C26 C25 113.86(12)
C27 C26 H26a 108.79(8)
C27 C26 H26b 108.79(8)
H27a C27 C26 108.34(8)
H27b C27 C26 108.34(8)
H27b C27 H27a 107.4
C28 C27 C26 115.76(12)
C28 C27 H27a 108.34(7)
C28 C27 H27b 108.34(7)
H28 C28 C27 108.70(7)
C29 C28 C27 114.04(11)
C29 C28 H28 108.70(7)
B1 C28 C27 108.03(11)
B1 C28 H28 108.70(7)
B1 C28 C29 108.54(11)
H29a C29 C28 108.60(7)
H29b C29 C28 108.60(7)
H29b C29 H29a 107.6
C30 C29 C28 114.65(12)
C30 C29 H29a 108.60(8)
C30 C29 H29b 108.60(8)
H30a C30 C29 108.63(8)
H30b C30 C29 108.63(8)
H30b C30 H30a 107.6
C31 C30 C29 114.54(12)
C31 C30 H30a 108.63(9)
C31 C30 H30b 108.63(8)
C30 C31 C24 115.79(12)
H31a C31 C24 108.33(8)
H31a C31 C30 108.33(9)
H31b C31 C24 108.33(8)
H31b C31 C30 108.33(8)
H31b C31 H31a 107.4
C24 B1 C1 125.82(12)
C28 B1 C1 125.95(12)
C28 B1 C24 108.20(11)

loop_
_geom_bond_atom_site_label_1
_geom_bond_atom_site_label_2
_geom_bond_distance
N1 C2 1.4831(17)
N1 C3 1.4560(17)
N1 C4 1.3876(18)
N2 C2 1.4945(17)
N2 C9 1.3955(18)
N2 C10 1.4543(19)
N3 C11 1.3575(16)
N3 C12 1.4778(16)
N3 C15 1.3895(16)
N4 C11 1.3610(16)
N4 C20 1.3874(15)
N4 C21 1.4775(16)
C1 C2 1.5053(18)
C1 C11 1.4557(17)
C1 B1 1.4651(19)
C2 H2 1.0000
C3 H3a 0.9800
C3 H3b 0.9800
C3 H3c 0.9800
C4 C5 1.382(2)
C4 C9 1.3921(19)
C5 H5 0.9500
C5 C6 1.398(2)
C6 H6 0.9500
C6 C7 1.369(3)
C7 H7 0.9500
C7 C8 1.398(2)
C8 H8 0.9500
C8 C9 1.383(2)
C10 H10a 0.9800
C10 H10b 0.9800
C10 H10c 0.9800
C12 H12 1.0000
C12 C13 1.525(2)
C12 C14 1.516(2)
C13 H13a 0.9800
C13 H13b 0.9800
C13 H13c 0.9800
C14 H14a 0.9800
C14 H14b 0.9800
C14 H14c 0.9800
C15 C16 1.3938(18)
C15 C20 1.3889(17)
C16 H16 0.9500
C16 C17 1.375(2)
C17 H17 0.9500
C17 C18 1.3949(19)
C18 H18 0.9500
C18 C19 1.3820(18)
C19 H19 0.9500
C19 C20 1.3944(17)
C21 H21 1.0000
C21 C22 1.5276(18)
C21 C23 1.5234(18)
C22 H22a 0.9800
C22 H22b 0.9800
C22 H22c 0.9800
C23 H23a 0.9800
C23 H23b 0.9800
C23 H23c 0.9800
C24 H24 1.0000
C24 C25 1.543(2)
C24 C31 1.546(2)
C24 B1 1.5973(19)
C25 H25a 0.9900
C25 H25b 0.9900
C25 C26 1.513(2)
C26 H26a 0.9900
C26 H26b 0.9900
C26 C27 1.532(2)
C27 H27a 0.9900
C27 H27b 0.9900
C27 C28 1.5508(19)
C28 H28 1.0000
C28 C29 1.5434(19)
C28 B1 1.593(2)
C29 H29a 0.9900
C29 H29b 0.9900
C29 C30 1.529(2)
C30 H30a 0.9900
C30 H30b 0.9900
C30 C31 1.529(2)
C31 H31a 0.9900
C31 H31b 0.9900

loop_
_smtbx_masks_void_nr
_smtbx_masks_void_average_x
_smtbx_masks_void_average_y
_smtbx_masks_void_average_z
_smtbx_masks_void_volume
_smtbx_masks_void_count_electrons
_smtbx_masks_void_content
1 0.500 0.500 -0.492 266.5 55.3 diethylether
